data_7031185
loop_
_publ_author_name
'Rosen, Thomas C.'
'Kirschbaum, Kristin'
'Giolando, Dean M.'

_publ_section_title
;
 Homoleptic phenolate complexes of zirconium(iv): syntheses and structural
 characterization of the first six coordinate complexes
;
_journal_issue 1
_journal_name_full 'Dalton Transactions'
_journal_page_first 120
_journal_paper_doi 10.1039/b207299h
_journal_year 2003
_chemical_formula_sum 'C48 H56 Cl6 N2 O8 Zr'
_chemical_formula_weight 1092.87
_chemical_name_systematic
; 
? 
;
_space_group_IT_number 14
_symmetry_cell_setting monoclinic
_symmetry_space_group_name_Hall '-P 2yn'
_symmetry_space_group_name_H-M 'P 1 21/n 1'
_atom_sites_solution_hydrogens mixed
_atom_sites_solution_primary direct
_atom_sites_solution_secondary difmap
_audit_creation_method SHELXL-97
_cell_angle_alpha 90.00
_cell_angle_beta 97.43(3)
_cell_angle_gamma 90.00
_cell_formula_units_Z 2
_cell_length_a 10.604(2)
_cell_length_b 13.538(3)
_cell_length_c 18.379(4)
_cell_measurement_reflns_used 6756
_cell_measurement_temperature 193(1)
_cell_measurement_theta_max 27.05
_cell_measurement_theta_min 2.80
_cell_volume 2616.3(10)
_computing_cell_refinement 'Siemens SAINT'
_computing_data_collection 'Siemens SMART'
_computing_data_reduction 'Siemens SAINT'
_computing_molecular_graphics 'Siemens SHELXTL'
_computing_publication_material 'Siemens SHELXTL and the Toledo cifomatic'
_computing_structure_refinement 'SHELXL-97 (Sheldrick, 1997)'
_computing_structure_solution 'SHELXS-97 (Sheldrick, 1990)'
_diffrn_ambient_temperature 193(1)
_diffrn_measured_fraction_theta_full 0.650
_diffrn_measured_fraction_theta_max 0.650
_diffrn_measurement_device_type 'CCD detector Smart platform'
_diffrn_measurement_method '\w scans'
_diffrn_radiation_monochromator graphite
_diffrn_radiation_source 'Sealed Tube'
_diffrn_radiation_type MoK\a
_diffrn_radiation_wavelength 0.71073
_diffrn_reflns_av_R_equivalents 0.0319
_diffrn_reflns_av_sigmaI/netI 0.0401
_diffrn_reflns_limit_h_max 11
_diffrn_reflns_limit_h_min -14
_diffrn_reflns_limit_k_max 18
_diffrn_reflns_limit_k_min -18
_diffrn_reflns_limit_l_max 17
_diffrn_reflns_limit_l_min -24
_diffrn_reflns_number 17047
_diffrn_reflns_theta_full 33.04
_diffrn_reflns_theta_max 33.04
_diffrn_reflns_theta_min 1.87
_exptl_absorpt_coefficient_mu 0.568
_exptl_absorpt_correction_T_max 0.991136
_exptl_absorpt_correction_T_min 0.796622
_exptl_absorpt_correction_type 'Empirical :Multipole Expansion (Blessing, 1995)'
_exptl_crystal_colour colorless
_exptl_crystal_density_diffrn 1.387
_exptl_crystal_F_000 1128
_refine_diff_density_max 0.435
_refine_diff_density_min -0.899
_refine_diff_density_rms 0.073
_refine_ls_extinction_method none
_refine_ls_goodness_of_fit_ref 1.030
_refine_ls_hydrogen_treatment mixed
_refine_ls_matrix_type full
_refine_ls_number_parameters 303
_refine_ls_number_reflns 6438
_refine_ls_number_restraints 0
_refine_ls_restrained_S_all 1.030
_refine_ls_R_factor_all 0.0707
_refine_ls_R_factor_gt 0.0443
_refine_ls_shift/su_max 0.002
_refine_ls_shift/su_mean 0.000
_refine_ls_structure_factor_coef Fsqd
_refine_ls_weighting_details 'calc w=1/[\s^2^(Fo^2^)+(0.0673P)^2^+0.3497P] where P=(Fo^2^+2Fc^2^)/3'
_refine_ls_weighting_scheme calc
_refine_ls_wR_factor_gt 0.1088
_refine_ls_wR_factor_ref 0.1206
_reflns_number_gt 4627
_reflns_number_total 6438
_reflns_threshold_expression >2sigma(I)
_cod_data_source_file b207299h.txt
_cod_data_source_block '[NH2(CH3)2]2[Zr(OC6H4-2-Cl)6].2THF'
_cod_depositor_comments
;
The following automatic conversions were performed:

'_symmetry_cell_setting' value 'Monoclinic' changed to 'monoclinic'
according to
/usr/data/users/saulius/automatic-downloads/retrospective/RSC/lib/dictionaries/cif_core.dic
dictionary named 'cif_core.dic' version 2.4.2 from 2011-04-26.

Automatic conversion script
Id: cif_fix_values 2281 2013-09-26 08:29:07Z andrius 

The following automatic conversions were performed:

'_atom_sites_solution_hydrogens' value 'geom and difmap' was changed
to 'mixed'.

Automatic conversion script
Id: cif_fix_values 6452 2018-10-05 10:23:21Z andrius 
;
_cod_original_cell_volume 2616.3(9)
_cod_original_sg_symbol_H-M 'P2(1)/n  '
_cod_database_code 7031185

loop_
_symmetry_equiv_pos_as_xyz
'x, y, z'
'-x+1/2, y+1/2, -z+1/2'
'-x, -y, -z'
'x-1/2, -y-1/2, z-1/2'

loop_
_atom_site_label
_atom_site_type_symbol
_atom_site_fract_x
_atom_site_fract_y
_atom_site_fract_z
_atom_site_U_iso_or_equiv
_atom_site_adp_type
_atom_site_occupancy
_atom_site_symmetry_multiplicity
_atom_site_calc_flag
_atom_site_refinement_flags
Zr1 Zr 0.5000 0.0000 0.0000 0.02931(10) Uani 1.000000 2 d S
Cl1 Cl 0.73517(10) -0.29219(7) -0.06859(5) 0.0826(3) Uani 1.000000 1 d .
Cl2 Cl 0.79212(7) 0.07609(6) 0.16334(4) 0.0574(2) Uani 1.000000 1 d .
Cl3 Cl 0.33665(7) -0.17189(5) 0.22089(4) 0.05284(19) Uani 1.000000 1 d .
O1 O 0.60463(16) -0.12555(12) 0.01120(9) 0.0403(4) Uani 1.000000 1 d .
O2 O 0.63494(16) 0.08168(13) 0.04278(9) 0.0415(4) Uani 1.000000 1 d .
O3 O 0.39635(15) -0.02286(12) 0.10432(8) 0.0349(4) Uani 1.000000 1 d .
O4 O 0.9590(2) 0.01343(14) -0.25383(11) 0.0570(5) Uani 1.000000 1 d .
N1 N 0.8662(2) 0.05427(18) -0.10988(14) 0.0430(5) Uani 1.000000 1 d .
C1 C 0.6656(2) -0.18328(18) 0.05314(13) 0.0359(5) Uani 1.000000 1 d .
C2 C 0.7316(3) -0.2664(2) 0.02450(16) 0.0484(7) Uani 1.000000 1 d .
C3 C 0.7941(3) -0.3288(2) 0.0679(2) 0.0694(10) Uani 1.000000 1 d .
C4 C 0.7913(3) -0.3089(3) 0.1418(2) 0.0709(11) Uani 1.000000 1 d .
C5 C 0.7284(3) -0.2265(3) 0.17132(17) 0.0641(9) Uani 1.000000 1 d .
C6 C 0.6663(2) -0.1639(2) 0.12790(14) 0.0468(7) Uani 1.000000 1 d .
C7 C 0.6941(2) 0.16616(19) 0.05149(13) 0.0371(6) Uani 1.000000 1 d .
C8 C 0.7765(2) 0.1755(2) 0.10559(13) 0.0428(6) Uani 1.000000 1 d .
C9 C 0.8466(3) 0.2607(2) 0.11242(17) 0.0605(8) Uani 1.000000 1 d .
C10 C 0.8344(4) 0.3396(3) 0.0668(2) 0.0734(10) Uani 1.000000 1 d .
C11 C 0.7501(3) 0.3340(2) 0.01506(19) 0.0681(9) Uani 1.000000 1 d .
C12 C 0.6809(3) 0.2482(2) 0.00757(15) 0.0515(7) Uani 1.000000 1 d .
C13 C 0.4014(2) 0.01247(16) 0.17195(12) 0.0299(5) Uani 1.000000 1 d .
C14 C 0.3787(2) -0.04931(18) 0.23356(13) 0.0348(5) Uani 1.000000 1 d .
C15 C 0.3869(3) -0.0147(2) 0.30357(14) 0.0470(7) Uani 1.000000 1 d .
C16 C 0.4152(3) 0.0831(2) 0.31428(15) 0.0531(8) Uani 1.000000 1 d .
C17 C 0.4353(3) 0.1459(2) 0.25480(14) 0.0462(6) Uani 1.000000 1 d .
C18 C 0.4282(2) 0.11143(18) 0.18476(13) 0.0369(6) Uani 1.000000 1 d .
C19 C 0.8816(3) -0.0361(2) -0.06658(17) 0.0556(8) Uani 1.000000 1 d .
C20 C 0.9453(3) 0.1376(2) -0.09062(16) 0.0525(7) Uani 1.000000 1 d .
C21 C 0.9412(3) -0.0861(2) -0.27744(18) 0.0607(8) Uani 1.000000 1 d .
C22 C 0.9504(4) -0.0827(3) -0.3594(2) 0.0837(13) Uani 1.000000 1 d .
C23 C 1.0196(5) 0.0106(3) -0.3808(2) 0.0982(15) Uani 1.000000 1 d .
C24 C 1.0040(5) 0.0737(3) -0.3139(2) 0.0943(14) Uani 1.000000 1 d .
H1A H 0.791(3) 0.0689(19) -0.1009(14) 0.034(7) Uiso 1.000000 1 d .
H1B H 0.884(3) 0.039(3) -0.1551(19) 0.064(10) Uiso 1.000000 1 d .
H3A H 0.8372 -0.3824 0.0513 0.083 Uiso 1.000000 1 calc R
H4A H 0.8339 -0.3528 0.1753 0.085 Uiso 1.000000 1 calc R
H5A H 0.7326 -0.2187 0.2219 0.077 Uiso 1.000000 1 calc R
H6A H 0.6251 -0.1096 0.1450 0.056 Uiso 1.000000 1 calc R
H9A H 0.9093 0.2647 0.1527 0.073 Uiso 1.000000 1 calc R
H10A H 0.8869 0.3947 0.0744 0.088 Uiso 1.000000 1 calc R
H11A H 0.7334 0.3859 -0.0180 0.082 Uiso 1.000000 1 calc R
H12A H 0.6171 0.2454 -0.0322 0.062 Uiso 1.000000 1 calc R
H15A H 0.3738 -0.0558 0.3424 0.056 Uiso 1.000000 1 calc R
H16A H 0.4215 0.1091 0.3614 0.064 Uiso 1.000000 1 calc R
H17A H 0.4538 0.2122 0.2640 0.055 Uiso 1.000000 1 calc R
H18A H 0.4410 0.1535 0.1464 0.044 Uiso 1.000000 1 calc R
H19A H 0.8206 -0.0843 -0.0871 0.083 Uiso 1.000000 1 calc R
H19B H 0.8684 -0.0222 -0.0169 0.083 Uiso 1.000000 1 calc R
H19C H 0.9660 -0.0616 -0.0672 0.083 Uiso 1.000000 1 calc R
H20A H 0.9223 0.1902 -0.1248 0.079 Uiso 1.000000 1 calc R
H20B H 1.0326 0.1198 -0.0920 0.079 Uiso 1.000000 1 calc R
H20C H 0.9344 0.1591 -0.0421 0.079 Uiso 1.000000 1 calc R
H21A H 0.8586 -0.1103 -0.2683 0.073 Uiso 1.000000 1 calc R
H21B H 1.0066 -0.1284 -0.2523 0.073 Uiso 1.000000 1 calc R
H22A H 0.8655 -0.0843 -0.3863 0.100 Uiso 1.000000 1 calc R
H22B H 0.9957 -0.1407 -0.3731 0.100 Uiso 1.000000 1 calc R
H23A H 1.1083 -0.0021 -0.3853 0.118 Uiso 1.000000 1 calc R
H23B H 0.9782 0.0399 -0.4258 0.118 Uiso 1.000000 1 calc R
H24A H 1.0849 0.1041 -0.2958 0.113 Uiso 1.000000 1 calc R
H24B H 0.9433 0.1260 -0.3280 0.113 Uiso 1.000000 1 calc R

loop_
_atom_site_aniso_label
_atom_site_aniso_U_11
_atom_site_aniso_U_22
_atom_site_aniso_U_33
_atom_site_aniso_U_23
_atom_site_aniso_U_13
_atom_site_aniso_U_12
Zr1 0.02885(16) 0.03297(17) 0.02309(15) -0.00098(12) -0.00812(11) 0.00467(13)
Cl1 0.0990(7) 0.0649(5) 0.0753(6) -0.0302(4) -0.0215(5) 0.0326(5)
Cl2 0.0483(4) 0.0720(5) 0.0450(4) 0.0034(3) -0.0203(3) 0.0013(4)
Cl3 0.0631(5) 0.0377(4) 0.0543(4) 0.0074(3) -0.0052(3) -0.0071(3)
O1 0.0402(9) 0.0381(9) 0.0374(9) 0.0012(7) -0.0142(7) 0.0097(8)
O2 0.0385(9) 0.0445(10) 0.0357(9) -0.0063(8) -0.0171(7) 0.0010(8)
O3 0.0353(9) 0.0400(9) 0.0258(8) -0.0027(6) -0.0104(6) -0.0010(7)
O4 0.0694(14) 0.0493(12) 0.0474(11) -0.0104(9) -0.0107(10) -0.0023(10)
N1 0.0343(13) 0.0497(14) 0.0417(13) -0.0001(10) -0.0075(10) 0.0013(11)
C1 0.0266(11) 0.0363(13) 0.0415(13) 0.0084(10) -0.0077(10) 0.0004(10)
C2 0.0433(15) 0.0400(15) 0.0568(17) 0.0027(12) -0.0128(12) 0.0050(12)
C3 0.0513(19) 0.0463(18) 0.104(3) 0.0181(18) -0.0162(18) 0.0145(15)
C4 0.0456(17) 0.075(2) 0.084(2) 0.041(2) -0.0239(16) -0.0006(16)
C5 0.0455(17) 0.094(3) 0.0477(17) 0.0282(17) -0.0145(13) -0.0091(18)
C6 0.0356(14) 0.0587(17) 0.0427(15) 0.0067(13) -0.0071(11) 0.0031(13)
C7 0.0322(12) 0.0447(14) 0.0321(12) -0.0091(10) -0.0045(10) 0.0010(11)
C8 0.0350(13) 0.0543(16) 0.0355(13) -0.0079(12) -0.0088(10) 0.0008(12)
C9 0.0503(17) 0.067(2) 0.0573(18) -0.0121(16) -0.0178(14) -0.0138(15)
C10 0.073(2) 0.058(2) 0.083(2) -0.0077(19) -0.0143(19) -0.0216(18)
C11 0.077(2) 0.0528(19) 0.068(2) 0.0069(16) -0.0153(18) -0.0071(17)
C12 0.0534(17) 0.0511(17) 0.0449(15) 0.0011(13) -0.0125(13) 0.0033(14)
C13 0.0249(10) 0.0362(13) 0.0264(10) -0.0005(9) -0.0052(8) 0.0026(9)
C14 0.0315(12) 0.0349(13) 0.0350(12) 0.0026(10) -0.0067(10) -0.0017(10)
C15 0.0465(15) 0.064(2) 0.0269(12) 0.0091(12) -0.0084(10) -0.0113(13)
C16 0.0517(16) 0.071(2) 0.0322(13) -0.0103(13) -0.0093(12) -0.0157(15)
C17 0.0454(15) 0.0471(16) 0.0435(15) -0.0115(12) -0.0041(12) -0.0107(12)
C18 0.0358(13) 0.0388(13) 0.0339(13) 0.0029(10) -0.0032(10) -0.0002(10)
C19 0.0433(16) 0.0547(17) 0.065(2) 0.0101(15) -0.0095(14) 0.0022(14)
C20 0.0472(16) 0.0543(17) 0.0519(17) -0.0040(13) -0.0089(13) -0.0066(14)
C21 0.0564(18) 0.0485(17) 0.071(2) -0.0143(15) -0.0162(15) -0.0017(14)
C22 0.069(2) 0.110(3) 0.065(2) -0.038(2) -0.0194(18) 0.012(2)
C23 0.144(5) 0.085(3) 0.064(2) 0.005(2) 0.007(3) 0.031(3)
C24 0.132(4) 0.077(3) 0.071(3) 0.002(2) 0.001(3) -0.033(3)

loop_
_atom_type_symbol
_atom_type_description
_atom_type_scat_dispersion_real
_atom_type_scat_dispersion_imag
_atom_type_scat_source
C C 0.0033 0.0016 'International Tables Vol C Tables 4.2.6.8 and 6.1.1.4'
H H 0.0000 0.0000 'International Tables Vol C Tables 4.2.6.8 and 6.1.1.4'
N N 0.0061 0.0033 'International Tables Vol C Tables 4.2.6.8 and 6.1.1.4'
O O 0.0106 0.0060 'International Tables Vol C Tables 4.2.6.8 and 6.1.1.4'
Cl Cl 0.1484 0.1585 'International Tables Vol C Tables 4.2.6.8 and 6.1.1.4'
Zr Zr -2.9673 0.5597 'International Tables Vol C Tables 4.2.6.8 and 6.1.1.4'

loop_
_geom_angle_atom_site_label_1
_geom_angle_atom_site_label_2
_geom_angle_atom_site_label_3
_geom_angle
_geom_angle_site_symmetry_1
_geom_angle_site_symmetry_3
O1 Zr1 O1 180.00(9) 3_655 .
O1 Zr1 O2 94.20(7) 3_655 3_655
O1 Zr1 O2 85.80(7) . 3_655
O1 Zr1 O2 94.20(7) . .
O1 Zr1 O3 83.43(7) 3_655 .
O1 Zr1 O3 96.57(7) . .
O1 Zr1 O3 83.43(7) . 3_655
O1 Zr1 O3 96.57(7) 3_655 3_655
O2 Zr1 O1 85.80(7) . 3_655
O2 Zr1 O2 180.0 . 3_655
O2 Zr1 O3 98.39(7) . .
O2 Zr1 O3 81.61(7) 3_655 .
O2 Zr1 O3 98.39(7) 3_655 3_655
O2 Zr1 O3 81.61(7) . 3_655
O3 Zr1 O3 180.0 . 3_655
Zr1 O1 C1 147.00(17) . .
Zr1 O2 C7 152.52(15) . .
Zr1 O3 C13 138.63(14) . .
C21 O4 C24 109.5(3) . .
C19 N1 C20 120.6(2) . .
O1 C1 C2 120.3(2) . .
O1 C1 C6 115.8(2) . .
C6 C1 C2 123.9(2) . .
Cl1 C2 C1 125.30(19) . .
Cl1 C2 C3 113.6(3) . .
C3 C2 C1 121.1(3) . .
C4 C3 C2 113.9(3) . .
C3 C4 C5 126.0(3) . .
C4 C5 C6 120.1(3) . .
C5 C6 C1 115.0(3) . .
O2 C7 C8 117.7(2) . .
O2 C7 C12 128.9(2) . .
C8 C7 C12 113.4(3) . .
Cl2 C8 C7 114.7(2) . .
Cl2 C8 C9 126.8(2) . .
C7 C8 C9 118.5(3) . .
C8 C9 C10 126.9(3) . .
C9 C10 C11 115.8(3) . .
C10 C11 C12 117.3(3) . .
C7 C12 C11 128.0(3) . .
O3 C13 C14 122.1(2) . .
O3 C13 C18 119.4(2) . .
C14 C13 C18 118.4(2) . .
Cl3 C14 C13 120.95(18) . .
Cl3 C14 C15 116.2(2) . .
C13 C14 C15 122.8(2) . .
C14 C15 C16 117.1(2) . .
C15 C16 C17 121.4(3) . .
C16 C17 C18 121.7(3) . .
C13 C18 C17 118.5(2) . .
O4 C21 C22 104.5(3) . .
C21 C22 C23 111.8(3) . .
C22 C23 C24 98.6(3) . .
O4 C24 C23 111.5(3) . .

loop_
_geom_bond_atom_site_label_1
_geom_bond_atom_site_label_2
_geom_bond_distance
_geom_bond_site_symmetry_2
Zr1 O1 2.0256(16) .
Zr1 O1 2.0256(16) 3_655
Zr1 O2 1.8967(16) 3_655
Zr1 O2 1.8966(16) .
Zr1 O3 2.3505(18) 3_655
Zr1 O3 2.3505(18) .
Cl1 C2 1.751(3) .
Cl2 C8 1.709(3) .
Cl3 C14 1.726(3) .
O1 C1 1.222(3) .
O2 C7 1.304(3) .
O3 C13 1.327(3) .
O4 C21 1.420(3) .
O4 C24 1.499(4) .
N1 C19 1.458(4) .
N1 C20 1.423(3) .
C1 C2 1.459(4) .
C3 C2 1.285(4) .
C3 C4 1.389(5) .
C4 C5 1.441(5) .
C5 C6 1.286(4) .
C6 C1 1.398(4) .
C7 C8 1.242(3) .
C7 C12 1.370(4) .
C8 C9 1.368(4) .
C9 C10 1.354(5) .
C10 C11 1.220(5) .
C11 C12 1.371(4) .
C13 C14 1.453(3) .
C13 C18 1.383(3) .
C14 C15 1.362(3) .
C15 C16 1.366(4) .
C16 C17 1.423(4) .
C17 C18 1.362(3) .
C21 C22 1.523(5) .
C22 C23 1.537(6) .
C23 C24 1.524(6) .
